data_7107995
loop_
_publ_author_name
'Christopher B. Lavery'
'Robert McDonald'
'Mark Stradiotto'

_publ_section_title
;
 Efficient palladium-catalyzed synthesis of substituted indoles employing
 a new (silanyloxyphenyl)phosphine ligand
;
_journal_name_full Chem.Commun.
_journal_page_first 7277
_journal_paper_doi 10.1039/c2cc33071g
_journal_volume 48
_journal_year 2012
_chemical_formula_moiety 'C35 H55 O P Si'
_chemical_formula_sum 'C35 H55 O P Si'
_chemical_formula_weight 550.85
_chemical_name_systematic
;
?
;
_space_group_IT_number 61
_symmetry_cell_setting orthorhombic
_symmetry_space_group_name_Hall '-P 2ac 2ab'
_symmetry_space_group_name_H-M 'P b c a'
_atom_sites_solution_hydrogens geom
_atom_sites_solution_primary direct
_atom_sites_solution_secondary difmap
_audit_creation_method SHELXL-97
_cell_angle_alpha 90.00
_cell_angle_beta 90.00
_cell_angle_gamma 90.00
_cell_formula_units_Z 8
_cell_length_a 8.77300(10)
_cell_length_b 23.8938(4)
_cell_length_c 30.2150(5)
_cell_measurement_reflns_used 9967
_cell_measurement_temperature 173(2)
_cell_measurement_theta_max 69.52
_cell_measurement_theta_min 2.92
_cell_volume 6333.68(17)
_computing_cell_refinement 'Bruker SAINT'
_computing_data_collection 'Bruker APEX2'
_computing_data_reduction 'Bruker SAINT'
_computing_molecular_graphics 'Bruker SHELXTL'
_computing_publication_material 'Bruker SHELXTL'
_computing_structure_refinement 'SHELXL-97 (Sheldrick, 2008)'
_computing_structure_solution 'SHELXD (Schneider & Sheldrick, 2002)'
_diffrn_ambient_temperature 173(2)
_diffrn_measured_fraction_theta_full 0.997
_diffrn_measured_fraction_theta_max 0.997
_diffrn_measurement_device_type 'Bruker APEX-II CCD'
_diffrn_measurement_method '\w scans'
_diffrn_radiation_monochromator graphite
_diffrn_radiation_source 'fine-focus sealed tube'
_diffrn_radiation_type CuK\a
_diffrn_radiation_wavelength 1.54178
_diffrn_reflns_av_R_equivalents 0.0463
_diffrn_reflns_av_sigmaI/netI 0.0299
_diffrn_reflns_limit_h_max 10
_diffrn_reflns_limit_h_min -10
_diffrn_reflns_limit_k_max 29
_diffrn_reflns_limit_k_min -29
_diffrn_reflns_limit_l_max 36
_diffrn_reflns_limit_l_min -36
_diffrn_reflns_number 40496
_diffrn_reflns_theta_full 70.07
_diffrn_reflns_theta_max 70.07
_diffrn_reflns_theta_min 2.92
_exptl_absorpt_coefficient_mu 1.306
_exptl_absorpt_correction_T_max 0.9545
_exptl_absorpt_correction_T_min 0.5046
_exptl_absorpt_correction_type integration
_exptl_absorpt_process_details 'SADABS (Sheldrick, 2008)'
_exptl_crystal_colour colourless
_exptl_crystal_density_diffrn 1.155
_exptl_crystal_density_method 'not measured'
_exptl_crystal_description plate
_exptl_crystal_F_000 2416
_exptl_crystal_size_max 0.61
_exptl_crystal_size_mid 0.14
_exptl_crystal_size_min 0.04
_refine_diff_density_max 0.569
_refine_diff_density_min -0.284
_refine_diff_density_rms 0.048
_refine_ls_extinction_method none
_refine_ls_goodness_of_fit_ref 1.035
_refine_ls_hydrogen_treatment constr
_refine_ls_matrix_type full
_refine_ls_number_parameters 343
_refine_ls_number_reflns 5997
_refine_ls_number_restraints 0
_refine_ls_restrained_S_all 1.035
_refine_ls_R_factor_all 0.0414
_refine_ls_R_factor_gt 0.0371
_refine_ls_shift/su_max 0.001
_refine_ls_shift/su_mean 0.000
_refine_ls_structure_factor_coef Fsqd
_refine_ls_weighting_details 'calc w=1/[\s^2^(Fo^2^)+(0.0592P)^2^+2.7697P] where P=(Fo^2^+2Fc^2^)/3'
_refine_ls_weighting_scheme calc
_refine_ls_wR_factor_gt 0.1012
_refine_ls_wR_factor_ref 0.1057
_reflns_number_gt 5393
_reflns_number_total 5997
_reflns_threshold_expression I>2\s(I)
_cod_data_source_file c2cc33071g.txt
_cod_data_source_block dal11b1
_cod_database_code 7107995

loop_
_symmetry_equiv_pos_as_xyz
'x, y, z'
'-x+1/2, -y, z+1/2'
'-x, y+1/2, -z+1/2'
'x+1/2, -y+1/2, -z'
'-x, -y, -z'
'x-1/2, y, -z-1/2'
'x, -y-1/2, z-1/2'
'-x-1/2, y-1/2, z'

loop_
_atom_site_label
_atom_site_type_symbol
_atom_site_fract_x
_atom_site_fract_y
_atom_site_fract_z
_atom_site_U_iso_or_equiv
_atom_site_adp_type
_atom_site_occupancy
_atom_site_symmetry_multiplicity
_atom_site_calc_flag
_atom_site_refinement_flags
P P 0.13417(4) 0.117088(14) 0.115081(11) 0.01699(10) Uani 1 1 d .
Si Si 0.02635(4) -0.045794(15) 0.134996(13) 0.02000(11) Uani 1 1 d .
O O 0.06014(10) 0.01145(4) 0.16525(3) 0.0197(2) Uani 1 1 d .
C1 C 0.24911(15) 0.08440(6) 0.15924(4) 0.0180(3) Uani 1 1 d .
C2 C 0.19613(15) 0.03443(6) 0.17845(4) 0.0179(3) Uani 1 1 d .
C3 C 0.27580(17) 0.00933(6) 0.21319(5) 0.0239(3) Uani 1 1 d .
H3 H 0.2372 -0.0239 0.2264 0.029 Uiso 1 1 calc R
C4 C 0.40999(17) 0.03225(6) 0.22859(5) 0.0266(3) Uani 1 1 d .
H4 H 0.4630 0.0150 0.2523 0.032 Uiso 1 1 calc R
C5 C 0.46746(16) 0.08061(7) 0.20936(5) 0.0254(3) Uani 1 1 d .
H5 H 0.5612 0.0961 0.2193 0.030 Uiso 1 1 calc R
C6 C 0.38678(16) 0.10607(6) 0.17553(5) 0.0223(3) Uani 1 1 d .
H6 H 0.4261 0.1395 0.1629 0.027 Uiso 1 1 calc R
C11 C 0.27603(15) 0.14393(6) 0.07275(4) 0.0199(3) Uani 1 1 d .
C12 C 0.17971(18) 0.15364(7) 0.03038(5) 0.0275(3) Uani 1 1 d .
H12A H 0.1193 0.1196 0.0238 0.033 Uiso 1 1 calc R
H12B H 0.1079 0.1850 0.0354 0.033 Uiso 1 1 calc R
C13 C 0.2829(2) 0.16731(8) -0.00932(5) 0.0349(4) Uani 1 1 d .
H13 H 0.2185 0.1740 -0.0361 0.042 Uiso 1 1 calc R
C14 C 0.3905(2) 0.11823(8) -0.01798(5) 0.0354(4) Uani 1 1 d .
H14A H 0.4566 0.1267 -0.0437 0.042 Uiso 1 1 calc R
H14B H 0.3307 0.0842 -0.0249 0.042 Uiso 1 1 calc R
C15 C 0.48864(18) 0.10810(7) 0.02313(5) 0.0314(4) Uani 1 1 d .
H15 H 0.5588 0.0759 0.0176 0.038 Uiso 1 1 calc R
C16 C 0.38567(16) 0.09487(6) 0.06292(5) 0.0244(3) Uani 1 1 d .
H16A H 0.4497 0.0876 0.0893 0.029 Uiso 1 1 calc R
H16B H 0.3257 0.0607 0.0567 0.029 Uiso 1 1 calc R
C17 C 0.36975(18) 0.19729(6) 0.08141(5) 0.0280(3) Uani 1 1 d .
H17A H 0.4325 0.1922 0.1083 0.034 Uiso 1 1 calc R
H17B H 0.3001 0.2293 0.0864 0.034 Uiso 1 1 calc R
C18 C 0.4741(2) 0.20982(7) 0.04153(6) 0.0388(4) Uani 1 1 d .
H18 H 0.5354 0.2442 0.0478 0.047 Uiso 1 1 calc R
C19 C 0.3762(2) 0.21958(8) 0.00055(6) 0.0440(5) Uani 1 1 d .
H19A H 0.3072 0.2517 0.0056 0.053 Uiso 1 1 calc R
H19B H 0.4423 0.2285 -0.0251 0.053 Uiso 1 1 calc R
C20 C 0.5821(2) 0.16033(8) 0.03354(6) 0.0400(4) Uani 1 1 d .
H20A H 0.6510 0.1689 0.0085 0.048 Uiso 1 1 calc R
H20B H 0.6452 0.1538 0.0602 0.048 Uiso 1 1 calc R
C21 C 0.04434(15) 0.17668(6) 0.14673(4) 0.0183(3) Uani 1 1 d .
C22 C -0.04209(18) 0.21494(7) 0.11427(5) 0.0269(3) Uani 1 1 d .
H22A H 0.0317 0.2342 0.0947 0.032 Uiso 1 1 calc R
H22B H -0.1102 0.1920 0.0955 0.032 Uiso 1 1 calc R
C23 C -0.13696(19) 0.25869(7) 0.13954(5) 0.0337(4) Uani 1 1 d .
H23 H -0.1923 0.2830 0.1179 0.040 Uiso 1 1 calc R
C24 C -0.25230(18) 0.22917(8) 0.16959(5) 0.0353(4) Uani 1 1 d .
H24A H -0.3138 0.2573 0.1857 0.042 Uiso 1 1 calc R
H24B H -0.3222 0.2061 0.1515 0.042 Uiso 1 1 calc R
C25 C -0.16731(16) 0.19200(7) 0.20262(5) 0.0271(3) Uani 1 1 d .
H25 H -0.2426 0.1727 0.2222 0.032 Uiso 1 1 calc R
C26 C -0.07412(16) 0.14808(6) 0.17719(5) 0.0235(3) Uani 1 1 d .
H26A H -0.1435 0.1247 0.1591 0.028 Uiso 1 1 calc R
H26B H -0.0210 0.1233 0.1985 0.028 Uiso 1 1 calc R
C27 C 0.14834(16) 0.21302(6) 0.17603(5) 0.0223(3) Uani 1 1 d .
H27A H 0.2021 0.1890 0.1977 0.027 Uiso 1 1 calc R
H27B H 0.2259 0.2317 0.1574 0.027 Uiso 1 1 calc R
C28 C 0.05433(17) 0.25745(6) 0.20082(5) 0.0271(3) Uani 1 1 d .
H28 H 0.1239 0.2810 0.2193 0.033 Uiso 1 1 calc R
C29 C -0.0298(2) 0.29470(7) 0.16771(6) 0.0349(4) Uani 1 1 d .
H29A H 0.0446 0.3140 0.1484 0.042 Uiso 1 1 calc R
H29B H -0.0893 0.3235 0.1837 0.042 Uiso 1 1 calc R
C30 C -0.06134(17) 0.22814(7) 0.23084(5) 0.0273(3) Uani 1 1 d .
H30A H -0.0073 0.2044 0.2526 0.033 Uiso 1 1 calc R
H30B H -0.1216 0.2564 0.2472 0.033 Uiso 1 1 calc R
C31 C 0.14611(18) -0.04161(7) 0.08348(5) 0.0291(3) Uani 1 1 d .
H31 H 0.1391 -0.0019 0.0733 0.035 Uiso 1 1 calc R
C32 C 0.31582(19) -0.05228(7) 0.09227(6) 0.0373(4) Uani 1 1 d .
H32A H 0.3726 -0.0495 0.0644 0.045 Uiso 1 1 calc R
H32B H 0.3290 -0.0898 0.1048 0.045 Uiso 1 1 calc R
H32C H 0.3543 -0.0244 0.1132 0.045 Uiso 1 1 calc R
C33 C 0.0907(3) -0.07724(10) 0.04441(6) 0.0509(5) Uani 1 1 d .
H33A H 0.1601 -0.0724 0.0193 0.061 Uiso 1 1 calc R
H33B H -0.0121 -0.0654 0.0359 0.061 Uiso 1 1 calc R
H33C H 0.0887 -0.1167 0.0531 0.061 Uiso 1 1 calc R
C34 C -0.18225(17) -0.04060(7) 0.12160(5) 0.0292(3) Uani 1 1 d .
H34 H -0.2124 -0.0760 0.1063 0.035 Uiso 1 1 calc R
C35 C -0.2161(2) 0.00814(8) 0.08995(7) 0.0466(5) Uani 1 1 d .
H35A H -0.3256 0.0094 0.0837 0.056 Uiso 1 1 calc R
H35B H -0.1598 0.0027 0.0623 0.056 Uiso 1 1 calc R
H35C H -0.1844 0.0434 0.1037 0.056 Uiso 1 1 calc R
C36 C -0.2829(2) -0.03469(12) 0.16271(7) 0.0578(6) Uani 1 1 d .
H36A H -0.3900 -0.0325 0.1537 0.069 Uiso 1 1 calc R
H36B H -0.2548 -0.0006 0.1788 0.069 Uiso 1 1 calc R
H36C H -0.2682 -0.0672 0.1820 0.069 Uiso 1 1 calc R
C37 C 0.07924(19) -0.10987(6) 0.16804(6) 0.0304(3) Uani 1 1 d .
H37 H 0.1911 -0.1069 0.1739 0.036 Uiso 1 1 calc R
C38 C 0.0568(2) -0.16402(7) 0.14134(7) 0.0464(5) Uani 1 1 d .
H38A H 0.0864 -0.1962 0.1595 0.056 Uiso 1 1 calc R
H38B H 0.1203 -0.1628 0.1147 0.056 Uiso 1 1 calc R
H38C H -0.0506 -0.1676 0.1328 0.056 Uiso 1 1 calc R
C39 C 0.0025(3) -0.11601(8) 0.21340(7) 0.0480(5) Uani 1 1 d .
H39A H 0.0390 -0.1502 0.2278 0.058 Uiso 1 1 calc R
H39B H -0.1083 -0.1181 0.2095 0.058 Uiso 1 1 calc R
H39C H 0.0277 -0.0836 0.2318 0.058 Uiso 1 1 calc R

loop_
_atom_site_aniso_label
_atom_site_aniso_U_11
_atom_site_aniso_U_22
_atom_site_aniso_U_33
_atom_site_aniso_U_23
_atom_site_aniso_U_13
_atom_site_aniso_U_12
P 0.01452(18) 0.01938(18) 0.01707(17) 0.00069(12) -0.00133(12) -0.00136(12)
Si 0.0160(2) 0.0192(2) 0.0249(2) -0.00211(14) 0.00081(14) -0.00119(14)
O 0.0163(5) 0.0194(5) 0.0235(5) -0.0010(4) -0.0005(4) -0.0021(4)
C1 0.0166(6) 0.0199(6) 0.0174(6) -0.0012(5) 0.0008(5) 0.0014(5)
C2 0.0153(6) 0.0206(6) 0.0179(6) -0.0024(5) 0.0010(5) 0.0011(5)
C3 0.0251(7) 0.0229(7) 0.0237(7) 0.0040(6) -0.0011(6) 0.0009(6)
C4 0.0264(8) 0.0294(8) 0.0242(7) 0.0022(6) -0.0076(6) 0.0046(6)
C5 0.0184(7) 0.0305(8) 0.0273(7) -0.0035(6) -0.0058(5) -0.0010(6)
C6 0.0181(7) 0.0238(7) 0.0250(7) 0.0007(6) -0.0006(5) -0.0019(5)
C11 0.0184(6) 0.0224(7) 0.0189(6) 0.0013(5) 0.0015(5) -0.0007(5)
C12 0.0262(7) 0.0363(8) 0.0199(7) 0.0029(6) 0.0009(6) 0.0053(6)
C13 0.0397(9) 0.0444(9) 0.0206(7) 0.0080(7) 0.0062(6) 0.0100(8)
C14 0.0399(9) 0.0430(10) 0.0234(8) -0.0010(7) 0.0096(7) 0.0055(7)
C15 0.0267(8) 0.0368(9) 0.0307(8) 0.0020(7) 0.0103(6) 0.0058(7)
C16 0.0215(7) 0.0266(7) 0.0252(7) 0.0013(6) 0.0040(6) 0.0027(6)
C17 0.0293(8) 0.0257(7) 0.0289(7) 0.0002(6) 0.0063(6) -0.0069(6)
C18 0.0430(10) 0.0339(9) 0.0395(9) 0.0020(7) 0.0164(8) -0.0133(8)
C19 0.0597(12) 0.0365(9) 0.0357(9) 0.0135(8) 0.0202(8) 0.0041(8)
C20 0.0267(8) 0.0525(11) 0.0407(9) 0.0022(8) 0.0136(7) -0.0075(8)
C21 0.0138(6) 0.0218(6) 0.0193(6) 0.0008(5) -0.0003(5) 0.0003(5)
C22 0.0252(7) 0.0335(8) 0.0220(7) 0.0032(6) -0.0021(6) 0.0082(6)
C23 0.0322(9) 0.0385(9) 0.0304(8) 0.0054(7) -0.0011(6) 0.0171(7)
C24 0.0185(7) 0.0503(10) 0.0372(8) -0.0072(8) -0.0008(6) 0.0106(7)
C25 0.0180(7) 0.0347(8) 0.0285(7) -0.0015(6) 0.0064(6) -0.0008(6)
C26 0.0196(7) 0.0262(7) 0.0246(7) -0.0009(6) 0.0041(6) -0.0037(6)
C27 0.0169(6) 0.0252(7) 0.0248(7) -0.0032(6) 0.0008(5) -0.0015(5)
C28 0.0233(7) 0.0267(7) 0.0314(8) -0.0064(6) 0.0015(6) -0.0002(6)
C29 0.0408(9) 0.0246(8) 0.0395(9) 0.0015(7) 0.0097(7) 0.0084(7)
C30 0.0267(7) 0.0311(8) 0.0242(7) -0.0047(6) 0.0032(6) 0.0038(6)
C31 0.0279(8) 0.0308(8) 0.0286(7) -0.0063(6) 0.0052(6) -0.0029(6)
C32 0.0280(8) 0.0383(9) 0.0456(10) -0.0050(8) 0.0130(7) 0.0019(7)
C33 0.0532(12) 0.0650(13) 0.0345(9) -0.0204(9) 0.0068(9) -0.0122(10)
C34 0.0195(7) 0.0311(8) 0.0370(8) -0.0061(7) -0.0037(6) -0.0025(6)
C35 0.0338(10) 0.0426(10) 0.0634(12) 0.0047(9) -0.0194(9) 0.0010(8)
C36 0.0199(9) 0.0996(18) 0.0541(12) -0.0102(12) 0.0040(8) 0.0050(10)
C37 0.0283(8) 0.0201(7) 0.0427(9) 0.0018(6) 0.0014(7) 0.0009(6)
C38 0.0528(12) 0.0221(8) 0.0642(13) -0.0039(8) 0.0071(10) -0.0001(8)
C39 0.0671(13) 0.0303(9) 0.0466(11) 0.0120(8) 0.0097(10) 0.0015(9)

loop_
_atom_type_symbol
_atom_type_description
_atom_type_scat_dispersion_real
_atom_type_scat_dispersion_imag
_atom_type_scat_source
C C 0.0181 0.0091 'International Tables Vol C Tables 4.2.6.8 and 6.1.1.4'
H H 0.0000 0.0000 'International Tables Vol C Tables 4.2.6.8 and 6.1.1.4'
O O 0.0492 0.0322 'International Tables Vol C Tables 4.2.6.8 and 6.1.1.4'
Si Si 0.2541 0.3302 'International Tables Vol C Tables 4.2.6.8 and 6.1.1.4'
P P 0.2955 0.4335 'International Tables Vol C Tables 4.2.6.8 and 6.1.1.4'

loop_
_geom_angle_atom_site_label_1
_geom_angle_atom_site_label_2
_geom_angle_atom_site_label_3
_geom_angle
C1 P C21 100.43(6)
C1 P C11 105.80(6)
C21 P C11 111.13(6)
O Si C34 103.68(6)
O Si C31 108.06(6)
C34 Si C31 111.25(7)
O Si C37 109.34(6)
C34 Si C37 114.05(7)
C31 Si C37 110.12(7)
C2 O Si 129.82(8)
C6 C1 C2 116.93(12)
C6 C1 P 124.58(11)
C2 C1 P 118.49(10)
O C2 C3 118.79(12)
O C2 C1 120.46(12)
C3 C2 C1 120.62(12)
C4 C3 C2 120.67(13)
C3 C4 C5 119.96(13)
C6 C5 C4 119.29(13)
C5 C6 C1 122.48(13)
C17 C11 C16 109.18(12)
C17 C11 C12 107.90(12)
C16 C11 C12 107.10(11)
C17 C11 P 121.06(10)
C16 C11 P 106.35(9)
C12 C11 P 104.46(9)
C13 C12 C11 110.78(12)
C19 C13 C14 109.32(15)
C19 C13 C12 109.75(13)
C14 C13 C12 109.52(13)
C13 C14 C15 109.26(13)
C20 C15 C14 109.90(14)
C20 C15 C16 108.82(13)
C14 C15 C16 109.67(13)
C15 C16 C11 111.12(12)
C11 C17 C18 110.18(12)
C19 C18 C20 109.75(15)
C19 C18 C17 109.24(14)
C20 C18 C17 109.86(14)
C13 C19 C18 109.66(14)
C15 C20 C18 109.34(14)
C27 C21 C22 108.85(12)
C27 C21 C26 107.76(11)
C22 C21 C26 108.07(11)
C27 C21 P 117.99(9)
C22 C21 P 109.31(9)
C26 C21 P 104.40(9)
C23 C22 C21 110.71(12)
C24 C23 C29 109.54(13)
C24 C23 C22 109.79(14)
C29 C23 C22 108.98(13)
C25 C24 C23 109.39(12)
C30 C25 C24 109.41(13)
C30 C25 C26 109.95(12)
C24 C25 C26 109.25(12)
C25 C26 C21 110.68(12)
C28 C27 C21 110.57(11)
C29 C28 C30 109.51(13)
C29 C28 C27 109.99(12)
C30 C28 C27 109.16(12)
C28 C29 C23 109.43(13)
C25 C30 C28 109.33(12)
C32 C31 C33 110.41(15)
C32 C31 Si 112.96(12)
C33 C31 Si 115.49(12)
C36 C34 C35 108.90(16)
C36 C34 Si 113.14(12)
C35 C34 Si 111.88(11)
C39 C37 C38 109.40(14)
C39 C37 Si 116.28(12)
C38 C37 Si 111.95(12)

loop_
_geom_bond_atom_site_label_1
_geom_bond_atom_site_label_2
_geom_bond_distance
P C1 1.8460(13)
P C21 1.8875(14)
P C11 1.8964(14)
Si O 1.6716(10)
Si C34 1.8784(16)
Si C31 1.8807(16)
Si C37 1.8858(16)
O C2 1.3726(16)
C1 C6 1.4033(19)
C1 C2 1.4065(19)
C2 C3 1.3965(19)
C3 C4 1.379(2)
C4 C5 1.388(2)
C5 C6 1.384(2)
C11 C17 1.5395(19)
C11 C16 1.5451(19)
C11 C12 1.5513(19)
C12 C13 1.538(2)
C13 C19 1.523(3)
C13 C14 1.528(2)
C14 C15 1.531(2)
C15 C20 1.526(2)
C15 C16 1.537(2)
C17 C18 1.543(2)
C18 C19 1.525(3)
C18 C20 1.534(3)
C21 C27 1.5396(18)
C21 C22 1.5403(19)
C21 C26 1.5473(18)
C22 C23 1.539(2)
C23 C24 1.532(2)
C23 C29 1.532(3)
C24 C25 1.530(2)
C25 C30 1.529(2)
C25 C26 1.536(2)
C27 C28 1.5389(19)
C28 C29 1.529(2)
C28 C30 1.531(2)
C31 C32 1.534(2)
C31 C33 1.534(2)
C34 C36 1.531(2)
C34 C35 1.536(2)
C37 C39 1.534(2)
C37 C38 1.538(2)

loop_
_geom_torsion_atom_site_label_1
_geom_torsion_atom_site_label_2
_geom_torsion_atom_site_label_3
_geom_torsion_atom_site_label_4
_geom_torsion
C34 Si O C2 -168.61(11)
C31 Si O C2 -50.46(13)
C37 Si O C2 69.39(12)
C21 P C1 C6 -75.74(12)
C11 P C1 C6 39.92(13)
C21 P C1 C2 103.85(11)
C11 P C1 C2 -140.48(10)
Si O C2 C3 -76.24(16)
Si O C2 C1 107.85(13)
C6 C1 C2 O 178.08(12)
P C1 C2 O -1.55(17)
C6 C1 C2 C3 2.24(19)
P C1 C2 C3 -177.38(10)
O C2 C3 C4 -177.57(12)
C1 C2 C3 C4 -1.7(2)
C2 C3 C4 C5 -0.3(2)
C3 C4 C5 C6 1.6(2)
C4 C5 C6 C1 -1.0(2)
C2 C1 C6 C5 -0.9(2)
P C1 C6 C5 178.66(11)
C1 P C11 C17 -75.63(12)
C21 P C11 C17 32.50(13)
C1 P C11 C16 49.57(10)
C21 P C11 C16 157.69(9)
C1 P C11 C12 162.65(9)
C21 P C11 C12 -89.22(10)
C17 C11 C12 C13 58.36(16)
C16 C11 C12 C13 -59.06(16)
P C11 C12 C13 -171.61(11)
C11 C12 C13 C19 -59.11(17)
C11 C12 C13 C14 60.91(18)
C19 C13 C14 C15 60.33(17)
C12 C13 C14 C15 -59.95(18)
C13 C14 C15 C20 -60.03(17)
C13 C14 C15 C16 59.56(18)
C20 C15 C16 C11 59.97(17)
C14 C15 C16 C11 -60.27(17)
C17 C11 C16 C15 -57.79(16)
C12 C11 C16 C15 58.78(15)
P C11 C16 C15 170.04(10)
C16 C11 C17 C18 56.78(16)
C12 C11 C17 C18 -59.29(16)
P C11 C17 C18 -179.34(11)
C11 C17 C18 C19 61.28(18)
C11 C17 C18 C20 -59.15(18)
C14 C13 C19 C18 -60.50(17)
C12 C13 C19 C18 59.64(18)
C20 C18 C19 C13 59.89(18)
C17 C18 C19 C13 -60.62(18)
C14 C15 C20 C18 59.20(17)
C16 C15 C20 C18 -60.90(18)
C19 C18 C20 C15 -59.04(18)
C17 C18 C20 C15 61.08(19)
C1 P C21 C27 47.59(11)
C11 P C21 C27 -64.00(12)
C1 P C21 C22 172.62(10)
C11 P C21 C22 61.03(11)
C1 P C21 C26 -71.96(10)
C11 P C21 C26 176.45(8)
C27 C21 C22 C23 -58.53(16)
C26 C21 C22 C23 58.25(16)
P C21 C22 C23 171.29(11)
C21 C22 C23 C24 -59.61(17)
C21 C22 C23 C29 60.37(17)
C29 C23 C24 C25 -59.86(17)
C22 C23 C24 C25 59.78(17)
C23 C24 C25 C30 60.24(16)
C23 C24 C25 C26 -60.17(17)
C30 C25 C26 C21 -59.47(16)
C24 C25 C26 C21 60.61(16)
C27 C21 C26 C25 58.51(15)
C22 C21 C26 C25 -58.96(15)
P C21 C26 C25 -175.25(10)
C22 C21 C27 C28 57.43(15)
C26 C21 C27 C28 -59.54(15)
P C21 C27 C28 -177.31(10)
C21 C27 C28 C29 -58.92(16)
C21 C27 C28 C30 61.25(15)
C30 C28 C29 C23 -59.93(16)
C27 C28 C29 C23 60.03(16)
C24 C23 C29 C28 59.71(16)
C22 C23 C29 C28 -60.42(16)
C24 C25 C30 C28 -60.44(15)
C26 C25 C30 C28 59.55(16)
C29 C28 C30 C25 60.33(16)
C27 C28 C30 C25 -60.14(15)
O Si C31 C32 73.28(12)
C34 Si C31 C32 -173.54(11)
C37 Si C31 C32 -46.09(13)
O Si C31 C33 -158.30(14)
C34 Si C31 C33 -45.11(16)
C37 Si C31 C33 82.33(15)
O Si C34 C36 -55.20(15)
C31 Si C34 C36 -171.11(14)
C37 Si C34 C36 63.61(16)
O Si C34 C35 68.27(13)
C31 Si C34 C35 -47.65(14)
C37 Si C34 C35 -172.93(12)
O Si C37 C39 55.52(15)
C34 Si C37 C39 -60.02(15)
C31 Si C37 C39 174.10(13)
O Si C37 C38 -177.72(12)
C34 Si C37 C38 66.74(14)
C31 Si C37 C38 -59.14(14)
